data_1507117
loop_
_publ_author_name
'Hung, Chen-Hsiung'
'Wang, Shan-Ling'
'Ko, Jia-Ling'
'Peng, Chih-Hsiung'
'Hu, Ching-Han'
'Lee, Ming-Tsung'

_publ_section_title
;
 Demetalation of the regioselective oxygenation product of an N-confused
 porphyrin complex.
;
_journal_issue 9
_journal_name_full 'Organic letters'
_journal_page_first 1393
_journal_page_last 1396
_journal_paper_doi 10.1021/ol049757b
_journal_volume 6
_journal_year 2004
_chemical_formula_sum 'C47.5 H34 N4 O2'
_chemical_formula_weight 692.79
_chemical_name_systematic
; 
 ? 
;
_space_group_IT_number 14
_symmetry_cell_setting monoclinic
_symmetry_space_group_name_Hall '-P 2yn'
_symmetry_space_group_name_H-M 'P 1 21/n 1'
_atom_sites_solution_hydrogens geom
_atom_sites_solution_primary direct
_atom_sites_solution_secondary difmap
_audit_creation_method SHELXL-97
_cell_angle_alpha 90.00
_cell_angle_beta 97.140(7)
_cell_angle_gamma 90.00
_cell_formula_units_Z 4
_cell_length_a 6.6176(17)
_cell_length_b 24.138(6)
_cell_length_c 22.081(6)
_cell_measurement_temperature 150(2)
_cell_volume 3499.8(16)
_computing_cell_refinement 'Bruker SMART'
_computing_data_collection 'Bruker SMART'
_computing_data_reduction 'Bruker SHELXTL'
_computing_molecular_graphics 'Bruker SHELXTL'
_computing_publication_material 'Bruker SHELXTL'
_computing_structure_refinement 'SHELXL-97 (Sheldrick, 1997)'
_computing_structure_solution 'SHELXS-97 (Sheldrick, 1990)'
_diffrn_ambient_temperature 150(2)
_diffrn_measured_fraction_theta_full 0.996
_diffrn_measured_fraction_theta_max 0.996
_diffrn_measurement_device_type 'CCD area detector'
_diffrn_measurement_method 'phi and omega scans'
_diffrn_radiation_monochromator graphite
_diffrn_radiation_source 'fine-focus sealed tube'
_diffrn_radiation_type MoK\a
_diffrn_radiation_wavelength 0.71073
_diffrn_reflns_av_R_equivalents 0.2007
_diffrn_reflns_av_sigmaI/netI 0.7172
_diffrn_reflns_limit_h_max 8
_diffrn_reflns_limit_h_min -4
_diffrn_reflns_limit_k_max 30
_diffrn_reflns_limit_k_min -31
_diffrn_reflns_limit_l_max 27
_diffrn_reflns_limit_l_min -28
_diffrn_reflns_number 22318
_diffrn_reflns_theta_full 27.52
_diffrn_reflns_theta_max 27.52
_diffrn_reflns_theta_min 1.93
_exptl_absorpt_coefficient_mu 0.081
_exptl_absorpt_correction_T_max 0.9935
_exptl_absorpt_correction_T_min 0.9831
_exptl_absorpt_correction_type 'Empirical Used SADABS'
_exptl_crystal_colour Brown
_exptl_crystal_density_diffrn 1.315
_exptl_crystal_density_method 'not measured'
_exptl_crystal_F_000 1452
_exptl_crystal_size_max 0.21
_exptl_crystal_size_mid 0.15
_exptl_crystal_size_min 0.08
_refine_diff_density_max 0.274
_refine_diff_density_min -0.254
_refine_diff_density_rms 0.051
_refine_ls_extinction_method none
_refine_ls_goodness_of_fit_ref 0.517
_refine_ls_hydrogen_treatment mixed
_refine_ls_matrix_type full
_refine_ls_number_parameters 505
_refine_ls_number_reflns 8030
_refine_ls_number_restraints 42
_refine_ls_restrained_S_all 0.518
_refine_ls_R_factor_all 0.3068
_refine_ls_R_factor_gt 0.0582
_refine_ls_shift/su_max 0.002
_refine_ls_shift/su_mean 0.000
_refine_ls_structure_factor_coef Fsqd
_refine_ls_weighting_details 'calc w=1/[\s^2^(Fo^2^)+(0.0044P)^2^+0.0000P] where P=(Fo^2^+2Fc^2^)/3'
_refine_ls_weighting_scheme calc
_refine_ls_wR_factor_gt 0.0695
_refine_ls_wR_factor_ref 0.0925
_reflns_number_gt 1246
_reflns_number_total 8030
_reflns_threshold_expression >2sigma(I)
_cod_data_source_file ol049757bsi20040211_042339.cif
_cod_data_source_block CTPP(OH)2
_cod_depositor_comments
;
The following automatic conversions were performed:

'_symmetry_cell_setting' value 'Monoclinic' changed to 'monoclinic'
according to /home/saulius/struct/CIF-dictionaries/cif_core.dic
dictionary named 'cif_core.dic' version 2.4.1 from 2010-06-29.

Automatic conversion script
Id: cif_fix_values 1715 2011-07-08 13:25:40Z adriana 
;
_cod_original_cell_volume 3499.9(15)
_cod_original_sg_symbol_H-M P2(1)/n
_cod_original_formula_sum 'C47.50 H34 N4 O2'
_cod_database_code 1507117

loop_
_symmetry_equiv_pos_as_xyz
'x, y, z'
'-x+1/2, y+1/2, -z+1/2'
'-x, -y, -z'
'x-1/2, -y-1/2, z-1/2'

loop_
_atom_site_label
_atom_site_type_symbol
_atom_site_fract_x
_atom_site_fract_y
_atom_site_fract_z
_atom_site_U_iso_or_equiv
_atom_site_adp_type
_atom_site_occupancy
_atom_site_symmetry_multiplicity
_atom_site_calc_flag
_atom_site_refinement_flags
_atom_site_disorder_assembly
_atom_site_disorder_group
C1 C 0.8924(7) 0.20828(18) 0.0702(2) 0.0447(13) Uani 0.50 1 d P A 1
O1 O 0.8807(9) 0.2108(2) 0.1338(3) 0.0401(13) Uani 0.50 1 d P A 1
H1A H 0.9946 0.2199 0.1522 0.060 Uiso 0.50 1 calc PR A 1
N4 N 0.9315(7) 0.10778(19) 0.1535(2) 0.0523(14) Uani 0.50 1 d P B 1
C5 C 1.1362(6) 0.03924(17) 0.12339(18) 0.0424(13) Uani 0.50 1 d P B 1
H5 H 1.2368 0.0202 0.1043 0.051 Uiso 0.50 1 calc PR B 1
N1 N 1.0645(7) 0.20421(18) -0.0105(2) 0.0541(14) Uani 0.50 1 d P A 1
C6 C 0.9196(8) 0.24517(19) -0.0206(2) 0.0516(16) Uani 1 1 d . . .
H6A H 0.8961 0.2674 -0.0563 0.062 Uiso 1 1 calc R A 1
C20 C 1.0271(8) 0.0179(2) 0.1649(2) 0.0534(16) Uani 1 1 d . . .
H20 H 1.0396 -0.0191 0.1795 0.064 Uiso 1 1 calc R B 1
N1A N 1.1362(6) 0.03924(17) 0.12339(18) 0.0424(13) Uani 0.50 1 d P B 2
C5A C 1.0645(7) 0.20421(18) -0.0105(2) 0.0541(14) Uani 0.50 1 d P A 2
H5A H 1.1607 0.1945 -0.0373 0.065 Uiso 0.50 1 calc PR A 2
N4A N 0.8924(7) 0.20828(18) 0.0702(2) 0.0447(13) Uani 0.50 1 d P A 2
C1A C 0.9315(7) 0.10778(19) 0.1535(2) 0.0523(14) Uani 0.50 1 d P B 2
O1A O 0.9032(9) 0.1584(2) 0.1723(3) 0.0401(13) Uani 0.50 1 d P B 2
H1B H 1.0122 0.1704 0.1913 0.060 Uiso 0.50 1 calc PR B 2
C2 C 1.0759(7) 0.0950(2) 0.1128(2) 0.0431(15) Uani 1 1 d . . .
C3 C 1.1316(7) 0.1276(2) 0.0658(2) 0.0421(14) Uani 1 1 d . A .
C4 C 1.0461(8) 0.1792(2) 0.0462(2) 0.0426(14) Uani 1 1 d . . .
C7 C 0.8130(8) 0.2489(2) 0.0296(2) 0.0475(15) Uani 1 1 d . A .
C8 C 0.6368(8) 0.28217(19) 0.0340(2) 0.0416(14) Uani 1 1 d . . .
C9 C 0.5079(8) 0.2800(2) 0.0794(2) 0.0396(14) Uani 1 1 d . A .
C10 C 0.3292(8) 0.31188(18) 0.0830(2) 0.0441(15) Uani 1 1 d . . .
H10 H 0.2743 0.3393 0.0548 0.053 Uiso 1 1 calc R A .
C11 C 0.2511(8) 0.29570(18) 0.1347(2) 0.0479(15) Uani 1 1 d . A .
H11 H 0.1326 0.3099 0.1494 0.057 Uiso 1 1 calc R . .
C12 C 0.3801(8) 0.25389(19) 0.1620(2) 0.0412(14) Uani 1 1 d . . .
C13 C 0.3632(8) 0.2287(2) 0.2247(2) 0.0394(14) Uani 1 1 d . A .
C14 C 0.4193(8) 0.1686(2) 0.2348(2) 0.0407(14) Uani 1 1 d . . .
C15 C 0.3454(7) 0.1328(2) 0.27772(19) 0.0466(15) Uani 1 1 d . A .
H15 H 0.2428 0.1414 0.3027 0.056 Uiso 1 1 calc R . .
C16 C 0.4467(8) 0.08422(19) 0.2769(2) 0.0453(15) Uani 1 1 d . . .
H16 H 0.4240 0.0521 0.2999 0.054 Uiso 1 1 calc R A .
C17 C 0.5909(8) 0.0897(2) 0.2360(2) 0.0413(14) Uani 1 1 d . A .
C18 C 0.7369(8) 0.05053(19) 0.2237(2) 0.0352(13) Uani 1 1 d . . .
C19 C 0.8867(8) 0.05865(19) 0.1850(2) 0.0390(14) Uani 1 1 d . B .
C21 C 1.2768(8) 0.10335(19) 0.0256(2) 0.0400(14) Uani 1 1 d . . .
C22 C 1.4703(8) 0.12537(19) 0.0254(2) 0.0530(16) Uani 1 1 d . A .
H22 H 1.5134 0.1546 0.0527 0.064 Uiso 1 1 calc R . .
C23 C 1.2188(8) 0.06119(18) -0.0149(2) 0.0450(15) Uani 1 1 d . A .
H23 H 1.0861 0.0459 -0.0160 0.054 Uiso 1 1 calc R . .
C24 C 1.5999(8) 0.1061(2) -0.0129(2) 0.0602(17) Uani 1 1 d . . .
H24 H 1.7317 0.1219 -0.0125 0.072 Uiso 1 1 calc R A .
C25 C 1.3470(8) 0.04072(19) -0.0536(2) 0.0448(15) Uani 1 1 d . . .
H25 H 1.3047 0.0112 -0.0807 0.054 Uiso 1 1 calc R A .
C26 C 1.5373(9) 0.0634(2) -0.0526(2) 0.0555(17) Uani 1 1 d . A .
H26 H 1.6271 0.0496 -0.0794 0.067 Uiso 1 1 calc R . .
C27 C 0.5763(8) 0.3207(2) -0.0176(2) 0.0386(14) Uani 1 1 d . A .
C28 C 0.6978(8) 0.3650(2) -0.0265(2) 0.0585(17) Uani 1 1 d . . .
H28 H 0.8191 0.3711 0.0005 0.070 Uiso 1 1 calc R A .
C29 C 0.4033(9) 0.3129(2) -0.0553(2) 0.0596(17) Uani 1 1 d . . .
H29 H 0.3185 0.2825 -0.0481 0.072 Uiso 1 1 calc R A .
C30 C 0.6441(10) 0.4012(2) -0.0751(2) 0.070(2) Uani 1 1 d . A .
H30 H 0.7310 0.4312 -0.0822 0.084 Uiso 1 1 calc R . .
C31 C 0.3428(8) 0.3481(2) -0.1048(2) 0.0643(18) Uani 1 1 d . A .
H31 H 0.2224 0.3412 -0.1319 0.077 Uiso 1 1 calc R . .
C32 C 0.4669(10) 0.3932(2) -0.1123(2) 0.0630(19) Uani 1 1 d . . .
H32 H 0.4273 0.4191 -0.1441 0.076 Uiso 1 1 calc R A .
C33 C 0.4837(10) 0.2657(2) 0.2711(2) 0.0551(17) Uani 1 1 d . . .
C34 C 0.7043(10) 0.2562(2) 0.2834(2) 0.0652(18) Uani 1 1 d . A .
H34 H 0.7644 0.2269 0.2630 0.078 Uiso 1 1 calc R . .
C35 C 0.8281(10) 0.2899(2) 0.3249(2) 0.086(2) Uani 1 1 d . . .
H35 H 0.9700 0.2830 0.3339 0.103 Uiso 1 1 calc R A .
C36 C 0.7345(12) 0.3344(3) 0.3531(3) 0.092(2) Uani 1 1 d . A .
H36 H 0.8144 0.3584 0.3805 0.110 Uiso 1 1 calc R . .
C37 C 0.5157(11) 0.3429(3) 0.3399(3) 0.093(2) Uani 1 1 d . . .
H37 H 0.4529 0.3729 0.3582 0.111 Uiso 1 1 calc R A .
C38 C 0.3988(9) 0.3074(2) 0.3004(2) 0.076(2) Uani 1 1 d . A .
H38 H 0.2554 0.3124 0.2938 0.091 Uiso 1 1 calc R . .
C39 C 0.7292(9) -0.0053(2) 0.2520(2) 0.0390(14) Uani 1 1 d . B .
C40 C 0.8962(9) -0.0271(2) 0.2860(2) 0.0562(17) Uani 1 1 d . . .
H40 H 1.0183 -0.0061 0.2923 0.067 Uiso 1 1 calc R B .
C41 C 0.5555(8) -0.0365(2) 0.2409(2) 0.0509(16) Uani 1 1 d . . .
H41 H 0.4404 -0.0221 0.2159 0.061 Uiso 1 1 calc R B .
C42 C 0.8911(9) -0.0796(2) 0.3115(2) 0.0655(18) Uani 1 1 d . B .
H42 H 1.0069 -0.0937 0.3365 0.079 Uiso 1 1 calc R . .
C43 C 0.5468(9) -0.0895(2) 0.2663(2) 0.0643(18) Uani 1 1 d . B .
H43 H 0.4245 -0.1104 0.2600 0.077 Uiso 1 1 calc R . .
C44 C 0.7167(11) -0.1108(2) 0.3003(2) 0.068(2) Uani 1 1 d . . .
H44 H 0.7137 -0.1474 0.3162 0.082 Uiso 1 1 calc R B .
N2 N 0.5371(6) 0.24411(15) 0.13142(17) 0.0457(12) Uani 1 1 d . A .
H2B H 0.6376 0.2206 0.1411 0.055 Uiso 0.50 1 calc PR . .
N3 N 0.5688(6) 0.14313(15) 0.21063(16) 0.0429(12) Uani 1 1 d . A .
H3A H 0.6412 0.1573 0.1835 0.051 Uiso 0.50 1 calc PR . .
O2 O 0.1580(5) 0.23651(11) 0.23843(14) 0.0563(10) Uani 1 1 d . . .
H2A H 0.0809 0.2133 0.2189 0.084 Uiso 1 1 calc R A .
C49 C 0.8712(14) 0.5169(4) 0.0177(5) 0.075(3) Uani 0.50 1 d PGU C -1
H49A H 0.7489 0.5379 0.0130 0.090 Uiso 0.50 1 calc PR C -1
C50 C 0.9264(15) 0.4870(4) 0.0710(4) 0.074(3) Uani 0.50 1 d PGU C -1
H50A H 0.8418 0.4875 0.1027 0.089 Uiso 0.50 1 calc PR C -1
C51 C 1.1054(16) 0.4562(4) 0.0778(3) 0.087(4) Uani 0.50 1 d PGU C -1
H51A H 1.1431 0.4358 0.1142 0.104 Uiso 0.50 1 calc PR C -1
C52 C 1.2292(12) 0.4554(3) 0.0313(4) 0.076(3) Uani 0.50 1 d PGU C -1
H52A H 1.3516 0.4344 0.0360 0.091 Uiso 0.50 1 calc PR C -1
C53 C 1.1740(15) 0.4854(4) -0.0219(4) 0.078(3) Uani 0.50 1 d PGU C -1
H53A H 1.2587 0.4849 -0.0536 0.094 Uiso 0.50 1 calc PR C -1
C54 C 0.9950(18) 0.5161(4) -0.0287(4) 0.082(3) Uani 0.50 1 d PGU C -1
C55 C 0.915(2) 0.5427(7) -0.0840(6) 0.123(6) Uani 0.50 1 d PU C -1
H55A H 1.0129 0.5397 -0.1136 0.185 Uiso 0.50 1 calc PR C -1
H55B H 0.8895 0.5818 -0.0759 0.185 Uiso 0.50 1 calc PR C -1
H55C H 0.7868 0.5248 -0.1005 0.185 Uiso 0.50 1 calc PR C -1

loop_
_atom_site_aniso_label
_atom_site_aniso_U_11
_atom_site_aniso_U_22
_atom_site_aniso_U_33
_atom_site_aniso_U_23
_atom_site_aniso_U_13
_atom_site_aniso_U_12
C1 0.031(3) 0.056(4) 0.048(3) 0.013(3) 0.009(3) 0.008(3)
O1 0.025(3) 0.030(3) 0.063(4) -0.005(2) -0.003(3) -0.003(3)
N4 0.038(4) 0.050(4) 0.071(4) 0.016(3) 0.016(3) -0.002(3)
C5 0.034(3) 0.037(3) 0.056(3) -0.003(3) 0.004(3) 0.012(3)
N1 0.048(4) 0.059(4) 0.058(3) 0.005(3) 0.016(3) -0.011(3)
C6 0.045(4) 0.052(4) 0.059(4) 0.006(3) 0.012(3) 0.005(3)
C20 0.056(5) 0.044(4) 0.061(4) -0.001(3) 0.006(3) 0.000(3)
N1A 0.034(3) 0.037(3) 0.056(3) -0.003(3) 0.004(3) 0.012(3)
C5A 0.048(4) 0.059(4) 0.058(3) 0.005(3) 0.016(3) -0.011(3)
N4A 0.031(3) 0.056(4) 0.048(3) 0.013(3) 0.009(3) 0.008(3)
C1A 0.038(4) 0.050(4) 0.071(4) 0.016(3) 0.016(3) -0.002(3)
O1A 0.025(3) 0.030(3) 0.063(4) -0.005(2) -0.003(3) -0.003(3)
C2 0.032(4) 0.034(4) 0.065(4) -0.003(3) 0.013(3) 0.006(3)
C3 0.032(4) 0.041(4) 0.053(4) 0.001(3) 0.006(3) 0.004(3)
C4 0.031(4) 0.052(4) 0.045(4) 0.001(3) 0.004(3) -0.002(3)
C7 0.034(4) 0.058(4) 0.051(4) 0.019(3) 0.006(3) 0.009(3)
C8 0.043(4) 0.043(3) 0.038(3) -0.001(3) 0.005(3) 0.000(3)
C9 0.034(4) 0.045(4) 0.039(3) 0.004(3) 0.000(3) -0.005(3)
C10 0.049(4) 0.035(3) 0.049(4) -0.005(3) 0.009(3) 0.002(3)
C11 0.057(4) 0.033(3) 0.057(4) -0.009(3) 0.017(3) 0.012(3)
C12 0.045(4) 0.039(4) 0.039(3) -0.005(3) 0.003(3) -0.002(3)
C13 0.032(4) 0.042(3) 0.044(3) 0.001(3) 0.003(3) 0.003(3)
C14 0.040(4) 0.038(4) 0.044(4) 0.003(3) 0.004(3) 0.000(3)
C15 0.046(4) 0.056(4) 0.043(3) 0.002(3) 0.022(3) -0.001(3)
C16 0.055(4) 0.034(3) 0.049(3) 0.011(3) 0.016(3) 0.003(3)
C17 0.037(4) 0.042(4) 0.046(4) -0.002(3) 0.008(3) 0.000(3)
C18 0.033(4) 0.036(3) 0.036(3) 0.001(3) 0.002(3) -0.003(3)
C19 0.028(4) 0.027(3) 0.060(4) -0.008(3) -0.003(3) 0.005(3)
C21 0.032(4) 0.039(4) 0.048(4) -0.006(3) 0.003(3) 0.007(3)
C22 0.031(4) 0.062(4) 0.067(4) -0.020(3) 0.011(3) -0.008(3)
C23 0.040(4) 0.037(3) 0.058(4) 0.005(3) 0.005(3) 0.005(3)
C24 0.027(4) 0.087(5) 0.069(4) -0.036(4) 0.015(3) -0.006(3)
C25 0.051(4) 0.048(4) 0.034(3) -0.004(3) -0.001(3) 0.004(3)
C26 0.049(5) 0.061(4) 0.056(4) -0.009(3) 0.007(4) 0.026(4)
C27 0.035(4) 0.042(3) 0.039(3) 0.001(3) 0.002(3) -0.002(3)
C28 0.058(5) 0.058(4) 0.056(4) 0.014(3) -0.008(3) -0.014(4)
C29 0.061(5) 0.061(4) 0.053(4) 0.024(3) -0.007(3) -0.015(4)
C30 0.086(6) 0.067(5) 0.058(4) 0.011(4) 0.017(4) -0.013(4)
C31 0.061(5) 0.070(5) 0.060(4) 0.003(3) -0.002(3) -0.015(4)
C32 0.079(6) 0.060(4) 0.048(4) 0.018(3) 0.001(4) 0.005(4)
C33 0.073(5) 0.050(4) 0.046(4) 0.001(3) 0.017(4) -0.010(4)
C34 0.059(5) 0.076(5) 0.061(4) -0.024(3) 0.010(4) -0.014(4)
C35 0.102(7) 0.090(6) 0.065(5) -0.019(4) 0.012(4) -0.043(5)
C36 0.137(8) 0.073(5) 0.065(5) -0.029(4) 0.016(5) -0.019(5)
C37 0.098(7) 0.090(6) 0.085(5) -0.031(4) -0.011(5) 0.040(5)
C38 0.086(6) 0.070(5) 0.067(4) -0.027(3) -0.008(4) 0.034(4)
C39 0.043(4) 0.034(3) 0.040(3) 0.005(3) 0.005(3) -0.003(3)
C40 0.060(5) 0.045(4) 0.063(4) 0.013(3) 0.004(3) 0.006(4)
C41 0.060(5) 0.044(4) 0.049(4) 0.004(3) 0.009(3) 0.000(3)
C42 0.066(6) 0.061(5) 0.070(4) 0.014(4) 0.010(4) 0.009(4)
C43 0.065(5) 0.060(5) 0.071(5) -0.001(4) 0.020(4) -0.013(4)
C44 0.089(7) 0.047(4) 0.073(5) 0.018(4) 0.029(5) 0.013(4)
N2 0.037(3) 0.055(3) 0.049(3) 0.003(2) 0.015(3) -0.001(3)
N3 0.042(3) 0.038(3) 0.049(3) 0.003(2) 0.005(2) 0.004(2)
O2 0.039(3) 0.052(2) 0.078(3) -0.0046(19) 0.011(2) 0.006(2)
C49 0.103(8) 0.059(6) 0.065(6) -0.010(6) 0.015(6) -0.011(6)
C50 0.096(8) 0.057(6) 0.073(7) -0.018(5) 0.026(6) -0.004(6)
C51 0.116(8) 0.057(7) 0.089(7) -0.008(6) 0.021(7) -0.003(6)
C52 0.105(7) 0.054(6) 0.078(7) -0.005(5) 0.043(6) 0.000(6)
C53 0.113(7) 0.053(6) 0.072(6) -0.009(5) 0.024(6) -0.010(6)
C54 0.117(8) 0.061(6) 0.066(6) -0.003(5) 0.003(6) -0.009(5)
C55 0.197(14) 0.070(10) 0.092(11) -0.011(9) -0.024(11) -0.002(11)

loop_
_atom_type_symbol
_atom_type_description
_atom_type_scat_dispersion_real
_atom_type_scat_dispersion_imag
_atom_type_scat_source
C C 0.0033 0.0016 'International Tables Vol C Tables 4.2.6.8 and 6.1.1.4'
H H 0.0000 0.0000 'International Tables Vol C Tables 4.2.6.8 and 6.1.1.4'
N N 0.0061 0.0033 'International Tables Vol C Tables 4.2.6.8 and 6.1.1.4'
O O 0.0106 0.0060 'International Tables Vol C Tables 4.2.6.8 and 6.1.1.4'

loop_
_geom_angle_atom_site_label_1
_geom_angle_atom_site_label_2
_geom_angle_atom_site_label_3
_geom_angle
C7 C1 C4 110.2(4)
C7 C1 O1 123.2(5)
C4 C1 O1 122.1(5)
C2 N4 C19 109.0(4)
C20 C5 C2 108.3(4)
C6 N1 C4 108.4(4)
N1 C6 C7 109.3(5)
C5 C20 C19 111.5(5)
C3 C2 C5 124.5(5)
C3 C2 N4 127.7(5)
C5 C2 N4 107.4(4)
C2 C3 C4 126.4(5)
C2 C3 C21 118.1(4)
C4 C3 C21 115.0(4)
C1 C4 N1 105.7(4)
C1 C4 C3 127.6(5)
N1 C4 C3 125.0(5)
C1 C7 C6 106.4(5)
C1 C7 C8 126.8(5)
C6 C7 C8 126.2(5)
C9 C8 C7 127.2(5)
C9 C8 C27 116.3(5)
C7 C8 C27 116.3(4)
C8 C9 C10 127.4(5)
C8 C9 N2 124.4(5)
C10 C9 N2 108.2(4)
C11 C10 C9 107.2(4)
C10 C11 C12 106.9(5)
N2 C12 C11 112.3(4)
N2 C12 C13 122.7(5)
C11 C12 C13 124.3(5)
O2 C13 C33 102.2(4)
O2 C13 C14 108.5(4)
C33 C13 C14 111.7(4)
O2 C13 C12 108.4(4)
C33 C13 C12 106.7(4)
C14 C13 C12 118.2(4)
N3 C14 C15 108.9(4)
N3 C14 C13 124.5(5)
C15 C14 C13 126.0(5)
C16 C15 C14 107.9(4)
C15 C16 C17 107.8(4)
C16 C17 C18 127.0(5)
C16 C17 N3 107.4(4)
C18 C17 N3 125.6(5)
C19 C18 C17 125.5(5)
C19 C18 C39 116.5(5)
C17 C18 C39 118.0(5)
C18 C19 N4 128.4(5)
C18 C19 C20 128.1(5)
N4 C19 C20 103.5(4)
C23 C21 C22 117.7(5)
C23 C21 C3 121.5(5)
C22 C21 C3 120.7(5)
C24 C22 C21 121.7(5)
C25 C23 C21 121.8(5)
C22 C24 C26 119.1(5)
C23 C25 C26 119.0(5)
C25 C26 C24 120.7(5)
C29 C27 C28 119.5(5)
C29 C27 C8 121.0(5)
C28 C27 C8 119.5(5)
C27 C28 C30 120.2(5)
C27 C29 C31 122.5(5)
C32 C30 C28 119.6(6)
C32 C31 C29 117.0(5)
C30 C32 C31 121.1(5)
C38 C33 C34 119.3(6)
C38 C33 C13 123.2(6)
C34 C33 C13 117.5(5)
C35 C34 C33 120.9(6)
C34 C35 C36 118.1(6)
C35 C36 C37 119.7(6)
C38 C37 C36 120.1(6)
C33 C38 C37 121.8(6)
C40 C39 C41 119.5(5)
C40 C39 C18 120.9(5)
C41 C39 C18 119.6(5)
C39 C40 C42 121.1(6)
C39 C41 C43 120.4(5)
C44 C42 C40 119.3(6)
C44 C43 C41 119.4(6)
C43 C44 C42 120.3(6)
C12 N2 C9 105.3(4)
C14 N3 C17 108.0(4)
C50 C49 C54 120.0
C51 C50 C49 120.0
C50 C51 C52 120.0
C53 C52 C51 120.0
C52 C53 C54 120.0
C53 C54 C49 120.0
C53 C54 C55 123.8(9)
C49 C54 C55 115.8(9)

loop_
_geom_bond_atom_site_label_1
_geom_bond_atom_site_label_2
_geom_bond_distance
C1 C7 1.387(5)
C1 C4 1.394(5)
C1 O1 1.418(6)
N4 C2 1.424(5)
N4 C19 1.425(5)
C5 C20 1.338(5)
C5 C2 1.415(5)
N1 C6 1.376(5)
N1 C4 1.409(5)
C6 C7 1.388(5)
C20 C19 1.460(6)
C2 C3 1.388(5)
C3 C4 1.415(6)
C3 C21 1.505(6)
C7 C8 1.430(6)
C8 C9 1.395(5)
C8 C27 1.487(6)
C9 C10 1.421(6)
C9 N2 1.433(5)
C10 C11 1.368(5)
C11 C12 1.408(6)
C12 N2 1.329(5)
C12 C13 1.529(6)
C13 O2 1.440(5)
C13 C33 1.510(6)
C13 C14 1.507(5)
C14 N3 1.331(5)
C14 C15 1.414(5)
C15 C16 1.352(5)
C16 C17 1.400(5)
C17 C18 1.403(6)
C17 N3 1.406(5)
C18 C19 1.400(5)
C18 C39 1.491(5)
C21 C23 1.377(5)
C21 C22 1.387(6)
C22 C24 1.359(5)
C23 C25 1.369(5)
C24 C26 1.383(5)
C25 C26 1.371(6)
C27 C29 1.343(6)
C27 C28 1.366(6)
C28 C30 1.396(5)
C29 C31 1.402(6)
C30 C32 1.359(6)
C31 C32 1.388(6)
C33 C38 1.356(6)
C33 C34 1.469(7)
C34 C35 1.410(6)
C35 C36 1.421(6)
C36 C37 1.456(7)
C37 C38 1.387(7)
C39 C40 1.362(6)
C39 C41 1.370(6)
C40 C42 1.388(6)
C41 C43 1.399(6)
C42 C44 1.376(7)
C43 C44 1.373(6)
C49 C50 1.3900
C49 C54 1.3900
C50 C51 1.3900
C51 C52 1.3900
C52 C53 1.3900
C53 C54 1.3900
C54 C55 1.421(10)

loop_
_geom_torsion_atom_site_label_1
_geom_torsion_atom_site_label_2
_geom_torsion_atom_site_label_3
_geom_torsion_atom_site_label_4
_geom_torsion
C4 N1 C6 C7 2.5(6)
C2 C5 C20 C19 -0.3(6)
C20 C5 C2 C3 -169.1(5)
C20 C5 C2 N4 3.6(6)
C19 N4 C2 C3 166.8(5)
C19 N4 C2 C5 -5.6(6)
C5 C2 C3 C4 167.1(5)
N4 C2 C3 C4 -4.1(9)
C5 C2 C3 C21 -4.1(8)
N4 C2 C3 C21 -175.4(5)
C7 C1 C4 N1 1.7(6)
O1 C1 C4 N1 -155.1(4)
C7 C1 C4 C3 -164.0(5)
O1 C1 C4 C3 39.1(8)
C6 N1 C4 C1 -2.6(6)
C6 N1 C4 C3 163.7(5)
C2 C3 C4 C1 1.1(9)
C21 C3 C4 C1 172.6(5)
C2 C3 C4 N1 -162.1(5)
C21 C3 C4 N1 9.4(7)
C4 C1 C7 C6 -0.2(6)
O1 C1 C7 C6 156.3(5)
C4 C1 C7 C8 171.2(5)
O1 C1 C7 C8 -32.3(8)
N1 C6 C7 C1 -1.4(6)
N1 C6 C7 C8 -172.9(5)
C1 C7 C8 C9 -1.1(9)
C6 C7 C8 C9 168.7(5)
C1 C7 C8 C27 -176.6(5)
C6 C7 C8 C27 -6.9(8)
C7 C8 C9 C10 -178.0(5)
C27 C8 C9 C10 -2.4(8)
C7 C8 C9 N2 2.3(8)
C27 C8 C9 N2 177.8(4)
C8 C9 C10 C11 179.6(5)
N2 C9 C10 C11 -0.7(6)
C9 C10 C11 C12 -0.6(6)
C10 C11 C12 N2 1.8(6)
C10 C11 C12 C13 172.7(4)
N2 C12 C13 O2 -166.6(4)
C11 C12 C13 O2 23.4(7)
N2 C12 C13 C33 84.0(6)
C11 C12 C13 C33 -86.1(6)
N2 C12 C13 C14 -42.8(7)
C11 C12 C13 C14 147.2(5)
O2 C13 C14 N3 159.6(5)
C33 C13 C14 N3 -88.5(6)
C12 C13 C14 N3 35.8(7)
O2 C13 C14 C15 -30.6(7)
C33 C13 C14 C15 81.3(6)
C12 C13 C14 C15 -154.4(5)
N3 C14 C15 C16 -2.9(6)
C13 C14 C15 C16 -174.0(5)
C14 C15 C16 C17 2.8(6)
C15 C16 C17 C18 176.0(5)
C15 C16 C17 N3 -1.7(6)
C16 C17 C18 C19 -176.0(5)
N3 C17 C18 C19 1.2(8)
C16 C17 C18 C39 6.3(8)
N3 C17 C18 C39 -176.4(4)
C17 C18 C19 N4 4.1(9)
C39 C18 C19 N4 -178.3(5)
C17 C18 C19 C20 -172.3(5)
C39 C18 C19 C20 5.4(8)
C2 N4 C19 C18 -171.8(5)
C2 N4 C19 C20 5.2(5)
C5 C20 C19 C18 174.0(5)
C5 C20 C19 N4 -3.1(6)
C2 C3 C21 C23 70.0(6)
C4 C3 C21 C23 -102.2(5)
C2 C3 C21 C22 -114.1(5)
C4 C3 C21 C22 73.6(6)
C23 C21 C22 C24 -0.4(8)
C3 C21 C22 C24 -176.4(5)
C22 C21 C23 C25 1.0(7)
C3 C21 C23 C25 177.0(4)
C21 C22 C24 C26 -0.2(8)
C21 C23 C25 C26 -1.0(7)
C23 C25 C26 C24 0.3(8)
C22 C24 C26 C25 0.3(8)
C9 C8 C27 C29 -63.8(7)
C7 C8 C27 C29 112.2(6)
C9 C8 C27 C28 115.7(5)
C7 C8 C27 C28 -68.3(6)
C29 C27 C28 C30 -1.2(8)
C8 C27 C28 C30 179.3(5)
C28 C27 C29 C31 1.3(9)
C8 C27 C29 C31 -179.2(5)
C27 C28 C30 C32 2.2(8)
C27 C29 C31 C32 -2.3(9)
C28 C30 C32 C31 -3.3(9)
C29 C31 C32 C30 3.3(9)
O2 C13 C33 C38 -19.3(6)
C14 C13 C33 C38 -135.1(5)
C12 C13 C33 C38 94.4(6)
O2 C13 C33 C34 162.1(4)
C14 C13 C33 C34 46.3(6)
C12 C13 C33 C34 -84.2(6)
C38 C33 C34 C35 -0.2(8)
C13 C33 C34 C35 178.4(4)
C33 C34 C35 C36 -2.0(8)
C34 C35 C36 C37 1.7(9)
C35 C36 C37 C38 0.7(10)
C34 C33 C38 C37 2.8(8)
C13 C33 C38 C37 -175.7(5)
C36 C37 C38 C33 -3.1(10)
C19 C18 C39 C40 56.2(6)
C17 C18 C39 C40 -125.9(5)
C19 C18 C39 C41 -120.0(5)
C17 C18 C39 C41 57.8(6)
C41 C39 C40 C42 -2.5(8)
C18 C39 C40 C42 -178.7(4)
C40 C39 C41 C43 2.6(7)
C18 C39 C41 C43 178.8(4)
C39 C40 C42 C44 2.5(8)
C39 C41 C43 C44 -2.7(8)
C41 C43 C44 C42 2.7(8)
C40 C42 C44 C43 -2.6(8)
C11 C12 N2 C9 -2.1(6)
C13 C12 N2 C9 -173.2(4)
C8 C9 N2 C12 -178.5(5)
C10 C9 N2 C12 1.7(5)
C15 C14 N3 C17 1.8(6)
C13 C14 N3 C17 173.1(4)
C16 C17 N3 C14 -0.1(6)
C18 C17 N3 C14 -177.8(5)
C54 C49 C50 C51 0.0
C49 C50 C51 C52 0.0
C50 C51 C52 C53 0.0
C51 C52 C53 C54 0.0
C52 C53 C54 C49 0.0
C52 C53 C54 C55 -172.5(15)
C50 C49 C54 C53 0.0
C50 C49 C54 C55 173.0(14)
